data_2108959
loop_
_publ_author_name
'Postnikov, Valery A.'
'Sorokina, Natalia I.'
'Kulishov, Artem A.'
'Lyasnikova, Maria S.'
'Sorokin, Timofei A.'
'Freidzon, Alexandra Ya.'
'Stepko, Anastasia S.'
'Borshchev, Oleg V.'
'Skorotetsky, Maxim S.'
'Surin, Nikolay M.'
'Svidchenko, Evgeniya A.'
'Ponomarenko, Sergey A.'

_publ_section_title
;
 A new linear phenyloxazole--benzothiadiazole luminophore: crystal growth,
 structure and fluorescence properties
;
_journal_coeditor_code AW5065SUP1
_journal_issue 2
_journal_name_full 'Acta Crystallographica Section B'
_journal_page_first 261
_journal_page_last 269
_journal_paper_doi 10.1107/S2052520622001846
_journal_volume 78
_journal_year 2022
_chemical_formula_sum 'C24 H14 N4 O2 S'
_chemical_formula_weight 422.5
_space_group_IT_number 14
_space_group_name_Hall '-P 2yn'
_space_group_name_H-M_alt 'P 1 21/n 1'
_symmetry_cell_setting monoclinic
_symmetry_Int_Tables_number 14
_symmetry_space_group_name_Hall '-P 2yn'
_symmetry_space_group_name_H-M 'P 1 21/n 1'
_cell_angle_alpha 90.000(5)
_cell_angle_beta 111.747(7)
_cell_angle_gamma 90.000(5)
_cell_formula_units_Z 4
_cell_length_a 20.7891(16)
_cell_length_b 3.8267(2)
_cell_length_c 25.145(2)
_cell_measurement_reflns_used 2172
_cell_measurement_temperature 295.00(10)
_cell_measurement_theta_max 22.31
_cell_measurement_theta_min 3.94
_cell_volume 1858.0(2)
_computing_cell_refinement 'CrysAlisPro 1.171.39.46 (Rigaku OD, 2018)'
_computing_data_collection 'CrysAlisPro 1.171.39.46 (Rigaku OD, 2018)'
_computing_data_reduction 'CrysAlisPro 1.171.39.46 (Rigaku OD, 2018)'
_diffrn_ambient_temperature 295
_diffrn_detector 'CCD plate'
_diffrn_detector_area_resol_mean 16.1745
_diffrn_measured_fraction_theta_full 0.98
_diffrn_measured_fraction_theta_max 0.8
_diffrn_measurement_device 'four-circle diffractometer'
_diffrn_measurement_device_type 'Xcalibur, EosS2 with high theta cut'
_diffrn_measurement_method '\w scans'
_diffrn_radiation_monochromator graphite
_diffrn_radiation_probe x-ray
_diffrn_radiation_source 'X-ray tube'
_diffrn_radiation_type 'Mo K\a'
_diffrn_radiation_wavelength 0.71073
_diffrn_reflns_av_R_equivalents 0.0619
_diffrn_reflns_av_unetI/netI 0.0856
_diffrn_reflns_limit_h_max 21
_diffrn_reflns_limit_h_min -21
_diffrn_reflns_limit_k_max 3
_diffrn_reflns_limit_k_min -4
_diffrn_reflns_limit_l_max 26
_diffrn_reflns_limit_l_min -26
_diffrn_reflns_number 17975
_diffrn_reflns_theta_full 19.98
_diffrn_reflns_theta_max 23.45
_diffrn_reflns_theta_min 3.49
_diffrn_source 'fine-focus sealed X-ray tube'
_exptl_absorpt_coefficient_mu 0.207
_exptl_absorpt_correction_T_max 0.995
_exptl_absorpt_correction_T_min 0.989
_exptl_absorpt_correction_type analytical
_exptl_absorpt_process_details
;
CrysAlisPro 1.171.39.46 (Rigaku Oxford Diffraction, 2018)
Analytical numeric absorption correction using a multifaceted crystal
   model based on expressions derived by R.C. Clark & J.S. Reid.
(Clark, R. C. & Reid, J. S. (1995). Acta Cryst. A51, 887-897)
Empirical absorption correction using spherical harmonics,
 implemented in SCALE3 ABSPACK scaling algorithm.
;
_exptl_crystal_colour 'translucent light yellow'
_exptl_crystal_density_diffrn 1.5103
_exptl_crystal_description plate
_exptl_crystal_F_000 872
_exptl_crystal_size_max 0.254
_exptl_crystal_size_mid 0.046
_exptl_crystal_size_min 0.023
_refine_diff_density_max 0.24
_refine_diff_density_min -0.22
_refine_ls_extinction_method none
_refine_ls_goodness_of_fit_gt 1.64
_refine_ls_goodness_of_fit_ref 1.23
_refine_ls_hydrogen_treatment refall
_refine_ls_number_constraints 0
_refine_ls_number_parameters 336
_refine_ls_number_reflns 2198
_refine_ls_number_restraints 0
_refine_ls_R_factor_all 0.0936
_refine_ls_R_factor_gt 0.0372
_refine_ls_shift/su_max 0.0487
_refine_ls_shift/su_mean 0.0079
_refine_ls_structure_factor_coef F
_refine_ls_weighting_details w=1/(\s^2^(F)+0.0001F^2^)
_refine_ls_weighting_scheme sigma
_refine_ls_wR_factor_gt 0.0364
_refine_ls_wR_factor_ref 0.0417
_reflns_number_gt 1138
_reflns_number_total 2198
_reflns_threshold_expression I>3\s(I)
_cod_data_source_file aw5065sup1.cif
_cod_data_source_block 295K
_cod_original_sg_symbol_Hall '-P 2yabc'
_cod_original_formula_sum 'C24 H14 N4 O2 S1'
_cod_database_code 2108959
_publcif_datablock.id {2de40a35-0dfd-466f-b930-700923cb4f9e}

_publcif_info_exptl_table_max_cols 4
_publcif_info_exptl_table_use_headnotes y
_publcif_funding_html
;
;

loop_
_space_group_symop_id
_space_group_symop_operation_xyz
1 x,y,z
2 -x+1/2,y+1/2,-z+1/2
3 -x,-y,-z
4 x+1/2,-y+1/2,z+1/2

loop_
_atom_site_label
_atom_site_type_symbol
_atom_site_fract_x
_atom_site_fract_y
_atom_site_fract_z
_atom_site_adp_type
_atom_site_U_iso_or_equiv
_atom_site_site_symmetry_multiplicity
_atom_site_occupancy
_atom_site_calc_flag
_atom_site_refinement_flags
_atom_site_disorder_assembly
_atom_site_disorder_group
S1 S 0.42551(6) 0.3149(3) 0.03049(5) Uani 0.0380(5) 4 1 d . . .
O1 O 0.15423(15) -0.1502(8) -0.30236(13) Uani 0.0370(14) 4 1 d . . .
O2 O 0.39459(17) 0.0440(9) 0.37549(16) Uani 0.0533(17) 4 1 d . . .
N1 N 0.0547(2) 0.0262(9) -0.36862(16) Uani 0.0384(19) 4 1 d . . .
N2 N 0.35327(18) 0.2344(9) -0.02147(14) Uani 0.0367(17) 4 1 d . . .
N3 N 0.40505(18) 0.2166(8) 0.08465(14) Uani 0.0308(16) 4 1 d . . .
N4 N 0.4987(2) -0.1462(11) 0.43301(17) Uani 0.053(2) 4 1 d . . .
C1 C 0.1118(3) 0.1686(12) -0.1801(2) Uani 0.032(2) 4 1 d . . .
C2 C 0.1478(2) 0.0188(11) -0.21153(19) Uani 0.028(2) 4 1 d . . .
C3 C 0.4270(3) -0.1794(11) 0.2449(2) Uani 0.030(2) 4 1 d . . .
C4 C 0.3954(3) -0.1568(12) 0.1856(2) Uani 0.031(2) 4 1 d . . .
C5 C 0.3304(2) -0.0084(11) 0.15977(19) Uani 0.025(2) 4 1 d . . .
C6 C 0.2061(2) 0.0358(10) -0.0921(2) Uani 0.029(2) 4 1 d . . .
C7 C 0.2006(3) -0.0433(11) 0.0052(2) Uani 0.033(2) 4 1 d . . .
C8 C 0.2374(2) 0.0389(10) -0.02832(19) Uani 0.025(2) 4 1 d . . .
C9 C 0.1406(2) 0.1768(12) -0.1209(2) Uani 0.033(2) 4 1 d . . .
C10 C 0.2964(3) 0.1129(12) 0.1950(2) Uani 0.032(2) 4 1 d . . .
C11 C 0.1167(2) 0.0068(11) -0.2733(2) Uani 0.027(2) 4 1 d . . .
C12 C 0.0558(3) 0.1137(12) -0.3144(2) Uani 0.037(2) 4 1 d . . .
C13 C 0.2304(3) -0.0554(11) 0.0658(2) Uani 0.034(3) 4 1 d . . .
C14 C 0.3930(2) -0.0542(10) 0.27902(19) Uani 0.026(2) 4 1 d . . .
C15 C 0.2123(2) -0.1195(11) -0.1823(2) Uani 0.031(2) 4 1 d . . .
C16 C 0.2981(3) 0.0167(10) 0.0967(2) Uani 0.029(2) 4 1 d . . .
C17 C 0.4897(3) -0.1919(13) 0.3761(2) Uani 0.041(3) 4 1 d . . .
C18 C 0.3268(3) 0.0906(11) 0.2533(2) Uani 0.029(2) 4 1 d . . .
C19 C 0.1129(3) -0.1248(13) -0.3584(2) Uani 0.038(2) 4 1 d . . .
C20 C 0.4276(3) -0.0763(11) 0.3412(2) Uani 0.029(2) 4 1 d . . .
C21 C 0.2419(3) -0.1096(11) -0.1237(2) Uani 0.032(2) 4 1 d . . .
C22 C 0.4420(4) -0.0126(18) 0.4289(3) Uani 0.064(4) 4 1 d . . .
C23 C 0.3085(2) 0.1227(10) 0.00165(19) Uani 0.027(2) 4 1 d . . .
C24 C 0.3380(2) 0.1144(10) 0.06324(18) Uani 0.027(2) 4 1 d . . .
H_c10 H 0.2537(19) 0.216(9) 0.1787(16) Uiso 0.023(12) 4 1 d . . .
H_c17 H 0.528(2) -0.310(10) 0.3687(18) Uiso 0.049(14) 4 1 d . . .
H_c22 H 0.4303(19) 0.054(9) 0.4540(17) Uiso 0.012(13) 4 1 d . . .
H_c18 H 0.306(2) 0.176(10) 0.2828(19) Uiso 0.053(14) 4 1 d . . .
H_c3 H 0.4738(18) -0.294(9) 0.2631(15) Uiso 0.023(11) 4 1 d . . .
H_c4 H 0.422(2) -0.261(11) 0.170(2) Uiso 0.060(18) 4 1 d . . .
H_c12 H 0.020(2) 0.263(12) -0.306(2) Uiso 0.080(18) 4 1 d . . .
H_c19 H 0.1335(17) -0.225(8) -0.3854(15) Uiso 0.020(11) 4 1 d . . .
H_c9 H 0.1188(17) 0.295(8) -0.0956(14) Uiso 0.015(10) 4 1 d . . .
H_c1 H 0.0669(18) 0.279(8) -0.1997(15) Uiso 0.016(11) 4 1 d . . .
H_c13 H 0.1992(19) -0.123(9) 0.0919(16) Uiso 0.034(12) 4 1 d . . .
H_c21 H 0.2864(17) -0.204(8) -0.1072(14) Uiso 0.006(10) 4 1 d . . .
H_c15 H 0.2401(16) -0.216(8) -0.2034(14) Uiso 0.008(10) 4 1 d . . .
H_c7 H 0.146(2) -0.111(9) -0.0131(16) Uiso 0.038(12) 4 1 d . . .

loop_
_atom_site_aniso_label
_atom_site_aniso_type_symbol
_atom_site_aniso_U_11
_atom_site_aniso_U_22
_atom_site_aniso_U_33
_atom_site_aniso_U_12
_atom_site_aniso_U_13
_atom_site_aniso_U_23
S1 S 0.0277(8) 0.0612(8) 0.0237(7) -0.0127(7) 0.0080(6) -0.0007(7)
O1 O 0.0301(19) 0.057(2) 0.024(2) 0.0042(16) 0.0103(18) -0.0003(17)
O2 O 0.044(2) 0.094(3) 0.017(2) 0.0175(19) 0.006(2) -0.0013(19)
N1 N 0.035(3) 0.059(3) 0.019(3) 0.007(2) 0.007(2) -0.003(2)
N2 N 0.036(3) 0.047(3) 0.023(2) -0.010(2) 0.006(2) 0.0006(19)
N3 N 0.025(2) 0.048(2) 0.020(2) -0.0072(19) 0.0088(19) 0.0002(18)
N4 N 0.047(3) 0.083(3) 0.027(3) 0.012(3) 0.012(3) -0.002(2)
C1 C 0.031(3) 0.036(3) 0.018(4) 0.000(3) -0.002(3) -0.001(2)
C2 C 0.032(4) 0.024(3) 0.021(4) -0.003(2) 0.002(3) -0.002(2)
C3 C 0.029(3) 0.038(3) 0.024(3) 0.006(2) 0.012(3) 0.005(2)
C4 C 0.032(4) 0.031(3) 0.031(4) -0.003(3) 0.014(3) -0.003(3)
C5 C 0.026(3) 0.029(3) 0.016(3) -0.002(2) 0.001(3) 0.001(2)
C6 C 0.027(3) 0.025(3) 0.030(4) -0.009(2) 0.006(3) -0.002(2)
C7 C 0.024(3) 0.048(3) 0.031(4) -0.007(2) 0.015(3) 0.001(2)
C8 C 0.020(3) 0.034(3) 0.023(3) -0.001(2) 0.011(3) 0.002(2)
C9 C 0.026(3) 0.035(3) 0.036(4) 0.002(2) 0.010(3) -0.004(3)
C10 C 0.029(3) 0.036(3) 0.030(4) 0.005(2) 0.012(3) 0.001(2)
C11 C 0.025(3) 0.034(3) 0.025(4) -0.002(2) 0.015(3) -0.001(2)
C12 C 0.035(4) 0.047(3) 0.027(3) 0.008(3) 0.007(3) -0.005(3)
C13 C 0.034(4) 0.040(3) 0.030(4) -0.006(2) 0.013(3) -0.002(2)
C14 C 0.029(3) 0.031(3) 0.020(3) -0.005(2) 0.013(3) 0.001(2)
C15 C 0.021(3) 0.034(3) 0.040(4) 0.001(2) 0.013(3) 0.002(3)
C16 C 0.031(4) 0.028(3) 0.025(3) -0.003(2) 0.006(3) 0.001(2)
C17 C 0.043(4) 0.058(3) 0.025(4) 0.006(3) 0.016(3) -0.003(3)
C18 C 0.035(4) 0.036(3) 0.020(4) -0.002(2) 0.016(3) -0.001(2)
C19 C 0.040(4) 0.058(3) 0.020(4) 0.003(3) 0.014(3) -0.004(3)
C20 C 0.036(4) 0.038(3) 0.020(4) 0.002(2) 0.018(3) -0.004(2)
C21 C 0.026(4) 0.038(3) 0.026(4) 0.006(2) 0.003(3) 0.004(2)
C22 C 0.064(5) 0.111(5) 0.023(5) 0.005(4) 0.022(5) -0.009(4)
C23 C 0.025(3) 0.030(3) 0.025(3) -0.007(2) 0.007(3) 0.004(2)
C24 C 0.026(3) 0.035(3) 0.016(3) 0.002(2) 0.003(3) 0.000(2)

loop_
_atom_type_symbol
_atom_type_scat_dispersion_real
_atom_type_scat_dispersion_imag
_atom_type_scat_source
C 0.0033 0.0016 'International Tables Vol C tables 4.2.6.8 and 6.1.1.1'
H 0.0000 0.0000 'International Tables Vol C tables 4.2.6.8 and 6.1.1.1'
N 0.0061 0.0033 'International Tables Vol C tables 4.2.6.8 and 6.1.1.1'
O 0.0106 0.0060 'International Tables Vol C tables 4.2.6.8 and 6.1.1.1'
S 0.1246 0.1234 'International Tables Vol C tables 4.2.6.8 and 6.1.1.1'

loop_
_exptl_crystal_face_index_h
_exptl_crystal_face_index_k
_exptl_crystal_face_index_l
_exptl_crystal_face_perp_dist
? ? ? ?

loop_
_geom_angle_atom_site_label_1
_geom_angle_atom_site_label_2
_geom_angle_atom_site_label_3
_geom_angle_site_symmetry_1
_geom_angle_site_symmetry_2
_geom_angle_site_symmetry_3
_geom_angle
_geom_angle_publ_flag
N2 S1 N3 . . . 100.5(2) ?
N2 S1 C23 . . . 32.39(19) ?
N2 S1 C24 . . . 67.54(18) ?
N3 S1 C23 . . . 68.07(16) ?
N3 S1 C24 . . . 32.92(14) ?
C23 S1 C24 . . . 35.15(15) ?
N1 O1 C2 . . . 105.3(2) ?
N1 O1 C11 . . . 73.5(2) ?
N1 O1 C12 . . . 36.78(18) ?
N1 O1 C19 . . . 31.2(3) ?
N1 O1 H_c19 . . . 58.6(10) ?
N1 O1 H_c15 . . . 154.9(9) ?
C2 O1 C11 . . . 31.8(2) ?
C2 O1 C12 . . . 68.51(19) ?
C2 O1 C19 . . . 136.5(3) ?
C2 O1 H_c19 . . . 163.9(10) ?
C2 O1 H_c15 . . . 49.7(9) ?
C11 O1 C12 . . . 36.7(2) ?
C11 O1 C19 . . . 104.7(4) ?
C11 O1 H_c19 . . . 132.0(10) ?
C11 O1 H_c15 . . . 81.5(9) ?
C12 O1 C19 . . . 68.0(3) ?
C12 O1 H_c19 . . . 95.4(10) ?
C12 O1 H_c15 . . . 118.2(9) ?
C19 O1 H_c19 . . . 27.3(10) ?
C19 O1 H_c15 . . . 173.7(10) ?
H_c19 O1 H_c15 . . . 146.4(13) ?
N4 O2 C14 . . . 104.2(2) ?
N4 O2 C17 . . . 36.59(19) ?
N4 O2 C20 . . . 72.9(3) ?
N4 O2 C22 . . . 29.9(4) ?
N4 O2 H_c22 . . . 53.2(13) ?
N4 O2 H_c18 . . . 153.8(12) ?
C14 O2 C17 . . . 67.7(2) ?
C14 O2 C20 . . . 31.3(2) ?
C14 O2 C22 . . . 134.1(4) ?
C14 O2 H_c22 . . . 157.4(13) ?
C14 O2 H_c18 . . . 49.6(12) ?
C17 O2 C20 . . . 36.3(2) ?
C17 O2 C22 . . . 66.5(4) ?
C17 O2 H_c22 . . . 89.8(13) ?
C17 O2 H_c18 . . . 117.2(12) ?
C20 O2 C22 . . . 102.8(5) ?
C20 O2 H_c22 . . . 126.1(13) ?
C20 O2 H_c18 . . . 80.9(12) ?
C22 O2 H_c22 . . . 23.3(13) ?
C22 O2 H_c18 . . . 176.0(12) ?
H_c22 O2 H_c18 . . . 152.9(17) ?
O1 N1 C11 . . . 36.00(17) ?
O1 N1 C12 . . . 70.6(3) ?
O1 N1 C19 . . . 33.3(3) ?
O1 N1 H_c12 . . . 92.8(11) ?
O1 N1 H_c19 . . . 55.0(9) ?
C11 N1 C12 . . . 34.6(3) ?
C11 N1 C19 . . . 69.3(3) ?
C11 N1 H_c12 . . . 56.9(11) ?
C11 N1 H_c19 . . . 91.0(9) ?
C12 N1 C19 . . . 103.9(4) ?
C12 N1 H_c12 . . . 22.4(11) ?
C12 N1 H_c19 . . . 125.6(10) ?
C19 N1 H_c12 . . . 126.1(12) ?
C19 N1 H_c19 . . . 21.7(10) ?
H_c12 N1 H_c19 . . . 147.7(14) ?
S1 N2 N3 . . . 39.78(13) ?
S1 N2 C8 . . . 134.9(2) ?
S1 N2 C23 . . . 107.3(3) ?
S1 N2 C24 . . . 72.32(17) ?
S1 N2 H_c19 . . 2_554 111.1(8) ?
N3 N2 C8 . . . 95.2(2) ?
N3 N2 C23 . . . 67.5(2) ?
N3 N2 C24 . . . 32.54(14) ?
N3 N2 H_c19 . . 2_554 150.2(8) ?
C8 N2 C23 . . . 27.7(2) ?
C8 N2 C24 . . . 62.64(18) ?
C8 N2 H_c19 . . 2_554 113.8(8) ?
C23 N2 C24 . . . 35.0(2) ?
C23 N2 H_c19 . . 2_554 140.8(8) ?
C24 N2 H_c19 . . 2_554 172.0(7) ?
S1 N3 N2 . . . 39.76(12) ?
S1 N3 C16 . . . 134.82(19) ?
S1 N3 C23 . . . 71.84(18) ?
S1 N3 C24 . . . 106.7(3) ?
N2 N3 C16 . . . 95.08(17) ?
N2 N3 C23 . . . 32.08(17) ?
N2 N3 C24 . . . 66.9(3) ?
C16 N3 C23 . . . 63.01(19) ?
C16 N3 C24 . . . 28.2(3) ?
C23 N3 C24 . . . 34.8(3) ?
O2 N4 C17 . . . 69.1(3) ?
O2 N4 C20 . . . 35.50(19) ?
O2 N4 C22 . . . 32.6(3) ?
O2 N4 H_c17 . . . 95.2(10) ?
O2 N4 H_c22 . . . 52.3(11) ?
C17 N4 C20 . . . 33.6(3) ?
C17 N4 C22 . . . 101.8(5) ?
C17 N4 H_c17 . . . 26.1(11) ?
C17 N4 H_c22 . . . 121.4(12) ?
C20 N4 C22 . . . 68.1(4) ?
C20 N4 H_c17 . . . 59.7(10) ?
C20 N4 H_c22 . . . 87.8(12) ?
C22 N4 H_c17 . . . 127.8(11) ?
C22 N4 H_c22 . . . 19.7(12) ?
H_c17 N4 H_c22 . . . 147.5(15) ?
C2 C1 C6 . . . 90.5(3) ?
C2 C1 C9 . . . 120.7(4) ?
C2 C1 C11 . . . 30.5(2) ?
C2 C1 C15 . . . 30.5(2) ?
C2 C1 H_c9 . . . 143.5(9) ?
C2 C1 H_c1 . . . 120(2) ?
C6 C1 C9 . . . 30.1(3) ?
C6 C1 C11 . . . 121.0(3) ?
C6 C1 C15 . . . 60.0(2) ?
C6 C1 H_c9 . . . 53.1(9) ?
C6 C1 H_c1 . . . 149(2) ?
C9 C1 C11 . . . 151.2(4) ?
C9 C1 C15 . . . 90.1(3) ?
C9 C1 H_c9 . . . 23.0(9) ?
C9 C1 H_c1 . . . 119(2) ?
C11 C1 C15 . . . 61.0(2) ?
C11 C1 H_c9 . . . 174.0(9) ?
C11 C1 H_c1 . . . 90(2) ?
C15 C1 H_c9 . . . 113.1(9) ?
C15 C1 H_c1 . . . 151(2) ?
H_c9 C1 H_c1 . . . 96(3) ?
O1 C2 C1 . . . 150.5(3) ?
O1 C2 C9 . . . 179.0(2) ?
O1 C2 C11 . . . 30.4(2) ?
O1 C2 C15 . . . 91.0(4) ?
O1 C2 C21 . . . 120.1(3) ?
O1 C2 H_c1 . . . 126.5(9) ?
O1 C2 H_c15 . . . 66.5(9) ?
C1 C2 C9 . . . 29.5(2) ?
C1 C2 C11 . . . 120.1(4) ?
C1 C2 C15 . . . 118.5(4) ?
C1 C2 C21 . . . 89.3(3) ?
C1 C2 H_c1 . . . 24.1(9) ?
C1 C2 H_c15 . . . 142.9(10) ?
C9 C2 C11 . . . 149.6(4) ?
C9 C2 C15 . . . 88.9(3) ?
C9 C2 C21 . . . 59.8(2) ?
C9 C2 H_c1 . . . 53.6(9) ?
C9 C2 H_c15 . . . 113.4(9) ?
C11 C2 C15 . . . 121.4(5) ?
C11 C2 C21 . . . 150.6(4) ?
C11 C2 H_c1 . . . 96.1(10) ?
C11 C2 H_c15 . . . 97.0(10) ?
C15 C2 C21 . . . 29.2(3) ?
C15 C2 H_c1 . . . 142.5(10) ?
C15 C2 H_c15 . . . 24.5(10) ?
C21 C2 H_c1 . . . 113.3(9) ?
C21 C2 H_c15 . . . 53.6(9) ?
H_c1 C2 H_c15 . . . 166.7(13) ?
C4 C3 C5 . . . 29.3(3) ?
C4 C3 C14 . . . 119.7(4) ?
C4 C3 C18 . . . 89.2(3) ?
C4 C3 C20 . . . 151.3(4) ?
C4 C3 H_c3 . . . 120(2) ?
C4 C3 H_c4 . . . 26.5(14) ?
C5 C3 C14 . . . 90.4(3) ?
C5 C3 C18 . . . 60.0(2) ?
C5 C3 C20 . . . 122.0(3) ?
C5 C3 H_c3 . . . 150(2) ?
C5 C3 H_c4 . . . 55.8(14) ?
C14 C3 C18 . . . 30.5(2) ?
C14 C3 C20 . . . 31.6(2) ?
C14 C3 H_c3 . . . 120(2) ?
C14 C3 H_c4 . . . 146.1(14) ?
C18 C3 C20 . . . 62.1(2) ?
C18 C3 H_c3 . . . 150(2) ?
C18 C3 H_c4 . . . 115.7(14) ?
C20 C3 H_c3 . . . 88(2) ?
C20 C3 H_c4 . . . 177.3(15) ?
H_c3 C3 H_c4 . . . 94(3) ?
C3 C4 C5 . . . 121.3(5) ?
C3 C4 C10 . . . 90.2(4) ?
C3 C4 C14 . . . 30.0(3) ?
C3 C4 C16 . . . 152.2(5) ?
C3 C4 H_c3 . . . 24.6(12) ?
C3 C4 H_c4 . . . 108(3) ?
C5 C4 C10 . . . 31.2(3) ?
C5 C4 C14 . . . 91.3(4) ?
C5 C4 C16 . . . 30.9(3) ?
C5 C4 H_c3 . . . 145.9(13) ?
C5 C4 H_c4 . . . 130(3) ?
C10 C4 C14 . . . 60.1(2) ?
C10 C4 C16 . . . 62.0(2) ?
C10 C4 H_c3 . . . 114.8(12) ?
C10 C4 H_c4 . . . 161(3) ?
C14 C4 C16 . . . 122.2(3) ?
C14 C4 H_c3 . . . 54.6(12) ?
C14 C4 H_c4 . . . 138(3) ?
C16 C4 H_c3 . . . 176.8(12) ?
C16 C4 H_c4 . . . 99(3) ?
H_c3 C4 H_c4 . . . 84(3) ?
C3 C5 C4 . . . 29.4(3) ?
C3 C5 C10 . . . 88.7(3) ?
C3 C5 C16 . . . 149.8(4) ?
C3 C5 C18 . . . 59.6(2) ?
C3 C5 H_c10 . . . 112.1(10) ?
C3 C5 H_c4 . . . 48.3(14) ?
C4 C5 C10 . . . 118.1(4) ?
C4 C5 C16 . . . 120.4(5) ?
C4 C5 C18 . . . 89.0(3) ?
C4 C5 H_c10 . . . 141.5(10) ?
C4 C5 H_c4 . . . 18.9(14) ?
C10 C5 C16 . . . 121.5(4) ?
C10 C5 C18 . . . 29.1(2) ?
C10 C5 H_c10 . . . 23.4(10) ?
C10 C5 H_c4 . . . 136.9(14) ?
C16 C5 C18 . . . 150.6(4) ?
C16 C5 H_c10 . . . 98.1(10) ?
C16 C5 H_c4 . . . 101.5(14) ?
C18 C5 H_c10 . . . 52.4(10) ?
C18 C5 H_c4 . . . 107.9(14) ?
H_c10 C5 H_c4 . . . 160.3(17) ?
C1 C6 C8 . . . 150.5(4) ?
C1 C6 C9 . . . 29.9(3) ?
C1 C6 C15 . . . 59.5(2) ?
C1 C6 C21 . . . 89.2(3) ?
C1 C6 H_c9 . . . 56.5(10) ?
C1 C6 H_c21 . . . 111.4(9) ?
C8 C6 C9 . . . 120.6(5) ?
C8 C6 C15 . . . 150.0(4) ?
C8 C6 C21 . . . 120.4(4) ?
C8 C6 H_c9 . . . 94.0(10) ?
C8 C6 H_c21 . . . 98.2(9) ?
C9 C6 C15 . . . 89.4(3) ?
C9 C6 C21 . . . 119.0(4) ?
C9 C6 H_c9 . . . 26.7(10) ?
C9 C6 H_c21 . . . 141.3(9) ?
C15 C6 C21 . . . 29.7(2) ?
C15 C6 H_c9 . . . 116.0(10) ?
C15 C6 H_c21 . . . 51.9(9) ?
C21 C6 H_c9 . . . 145.6(10) ?
C21 C6 H_c21 . . . 22.2(9) ?
H_c9 C6 H_c21 . . . 167.6(13) ?
C8 C7 C13 . . . 123.2(4) ?
C8 C7 C16 . . . 95.7(3) ?
C8 C7 C23 . . . 32.9(2) ?
C8 C7 H_c13 . . . 148.5(10) ?
C8 C7 H_c7 . . . 122(2) ?
C13 C7 C16 . . . 27.5(3) ?
C13 C7 C23 . . . 90.3(3) ?
C13 C7 H_c13 . . . 25.3(10) ?
C13 C7 H_c7 . . . 115(2) ?
C16 C7 C23 . . . 62.8(2) ?
C16 C7 H_c13 . . . 52.8(9) ?
C16 C7 H_c7 . . . 142(2) ?
C23 C7 H_c13 . . . 115.7(9) ?
C23 C7 H_c7 . . . 155(2) ?
H_c13 C7 H_c7 . . . 89(2) ?
N2 C8 C6 . . . 95.9(3) ?
N2 C8 C7 . . . 141.4(3) ?
N2 C8 C13 . . . 112.5(2) ?
N2 C8 C21 . . . 75.7(2) ?
N2 C8 C23 . . . 25.8(2) ?
N2 C8 C24 . . . 55.65(17) ?
N2 C8 H_c7 . . . 166.6(10) ?
C6 C8 C7 . . . 122.7(4) ?
C6 C8 C13 . . . 151.6(4) ?
C6 C8 C21 . . . 28.7(3) ?
C6 C8 C23 . . . 121.6(5) ?
C6 C8 C24 . . . 151.4(4) ?
C6 C8 H_c7 . . . 97.4(10) ?
C7 C8 C13 . . . 28.9(2) ?
C7 C8 C21 . . . 140.1(3) ?
C7 C8 C23 . . . 115.7(4) ?
C7 C8 C24 . . . 85.8(3) ?
C7 C8 H_c7 . . . 25.4(9) ?
C13 C8 C21 . . . 158.4(2) ?
C13 C8 C23 . . . 86.8(3) ?
C13 C8 C24 . . . 56.9(2) ?
C13 C8 H_c7 . . . 54.3(9) ?
C21 C8 C23 . . . 99.1(4) ?
C21 C8 C24 . . . 126.6(3) ?
C21 C8 H_c7 . . . 117.4(10) ?
C23 C8 C24 . . . 29.9(3) ?
C23 C8 H_c7 . . . 141.1(10) ?
C24 C8 H_c7 . . . 111.2(10) ?
C1 C9 C2 . . . 29.8(3) ?
C1 C9 C6 . . . 120.0(5) ?
C1 C9 C21 . . . 89.6(4) ?
C1 C9 H_c9 . . . 124.8(17) ?
C1 C9 H_c1 . . . 24.7(12) ?
C2 C9 C6 . . . 90.2(4) ?
C2 C9 C21 . . . 59.7(2) ?
C2 C9 H_c9 . . . 154.4(17) ?
C2 C9 H_c1 . . . 54.5(12) ?
C6 C9 C21 . . . 30.4(3) ?
C6 C9 H_c9 . . . 115.1(17) ?
C6 C9 H_c1 . . . 144.6(13) ?
C21 C9 H_c9 . . . 145.4(16) ?
C21 C9 H_c1 . . . 114.2(12) ?
H_c9 C9 H_c1 . . . 100(2) ?
C4 C10 C5 . . . 30.7(2) ?
C4 C10 C14 . . . 60.1(2) ?
C4 C10 C18 . . . 90.3(4) ?
C4 C10 H_c10 . . . 150(3) ?
C4 C10 H_c18 . . . 113.1(11) ?
C5 C10 C14 . . . 90.8(3) ?
C5 C10 C18 . . . 121.0(5) ?
C5 C10 H_c10 . . . 119(3) ?
C5 C10 H_c18 . . . 143.8(11) ?
C14 C10 C18 . . . 30.2(3) ?
C14 C10 H_c10 . . . 150(3) ?
C14 C10 H_c18 . . . 53.0(11) ?
C18 C10 H_c10 . . . 120(3) ?
C18 C10 H_c18 . . . 22.8(11) ?
H_c10 C10 H_c18 . . . 97(3) ?
O1 C11 N1 . . . 70.5(2) ?
O1 C11 C1 . . . 147.1(3) ?
O1 C11 C2 . . . 117.7(4) ?
O1 C11 C12 . . . 106.0(4) ?
O1 C11 C15 . . . 89.2(3) ?
O1 C11 C19 . . . 37.1(2) ?
O1 C11 H_c12 . . . 129.4(15) ?
N1 C11 C1 . . . 142.3(3) ?
N1 C11 C2 . . . 171.7(4) ?
N1 C11 C12 . . . 35.5(3) ?
N1 C11 C15 . . . 159.8(3) ?
N1 C11 C19 . . . 33.43(19) ?
N1 C11 H_c12 . . . 58.9(15) ?
C1 C11 C2 . . . 29.4(3) ?
C1 C11 C12 . . . 106.9(4) ?
C1 C11 C15 . . . 57.9(2) ?
C1 C11 C19 . . . 175.7(3) ?
C1 C11 H_c12 . . . 83.5(15) ?
C2 C11 C12 . . . 136.3(5) ?
C2 C11 C15 . . . 28.5(3) ?
C2 C11 C19 . . . 154.8(4) ?
C2 C11 H_c12 . . . 112.8(15) ?
C12 C11 C15 . . . 164.8(5) ?
C12 C11 C19 . . . 68.9(3) ?
C12 C11 H_c12 . . . 23.6(15) ?
C15 C11 C19 . . . 126.4(3) ?
C15 C11 H_c12 . . . 141.2(15) ?
C19 C11 H_c12 . . . 92.3(15) ?
O1 C12 N1 . . . 72.6(3) ?
O1 C12 C11 . . . 37.3(3) ?
O1 C12 C19 . . . 36.57(18) ?
O1 C12 H_c12 . . . 160(2) ?
N1 C12 C11 . . . 109.9(5) ?
N1 C12 C19 . . . 36.1(2) ?
N1 C12 H_c12 . . . 126(3) ?
C11 C12 C19 . . . 73.9(4) ?
C11 C12 H_c12 . . . 124(3) ?
C19 C12 H_c12 . . . 161(3) ?
C7 C13 C8 . . . 27.9(3) ?
C7 C13 C16 . . . 123.7(6) ?
C7 C13 C24 . . . 90.2(4) ?
C7 C13 H_c13 . . . 121.6(17) ?
C7 C13 H_c7 . . . 27.8(13) ?
C8 C13 C16 . . . 95.9(4) ?
C8 C13 C24 . . . 62.4(2) ?
C8 C13 H_c13 . . . 149.4(17) ?
C8 C13 H_c7 . . . 55.6(13) ?
C16 C13 C24 . . . 33.5(3) ?
C16 C13 H_c13 . . . 114.7(17) ?
C16 C13 H_c7 . . . 151.5(14) ?
C24 C13 H_c13 . . . 148.2(17) ?
C24 C13 H_c7 . . . 118.0(13) ?
H_c13 C13 H_c7 . . . 94(2) ?
O2 C14 C3 . . . 147.9(3) ?
O2 C14 C4 . . . 178.1(3) ?
O2 C14 C10 . . . 122.1(3) ?
O2 C14 C18 . . . 92.7(4) ?
O2 C14 C20 . . . 29.1(3) ?
O2 C14 H_c18 . . . 64.8(12) ?
O2 C14 H_c3 . . . 123.0(9) ?
C3 C14 C4 . . . 30.3(2) ?
C3 C14 C10 . . . 90.0(3) ?
C3 C14 C18 . . . 119.4(4) ?
C3 C14 C20 . . . 118.7(4) ?
C3 C14 H_c18 . . . 147.3(13) ?
C3 C14 H_c3 . . . 24.9(9) ?
C4 C14 C10 . . . 59.8(2) ?
C4 C14 C18 . . . 89.2(3) ?
C4 C14 C20 . . . 149.0(4) ?
C4 C14 H_c18 . . . 117.1(12) ?
C4 C14 H_c3 . . . 55.2(9) ?
C10 C14 C18 . . . 29.4(3) ?
C10 C14 C20 . . . 151.2(4) ?
C10 C14 H_c18 . . . 57.3(12) ?
C10 C14 H_c3 . . . 114.9(9) ?
C18 C14 C20 . . . 121.8(5) ?
C18 C14 H_c18 . . . 27.9(12) ?
C18 C14 H_c3 . . . 144.3(10) ?
C20 C14 H_c18 . . . 93.9(13) ?
C20 C14 H_c3 . . . 93.9(10) ?
H_c18 C14 H_c3 . . . 172.1(15) ?
C1 C15 C2 . . . 31.0(3) ?
C1 C15 C6 . . . 60.5(2) ?
C1 C15 C11 . . . 61.1(2) ?
C1 C15 C21 . . . 90.6(4) ?
C1 C15 H_c21 . . . 115.8(12) ?
C1 C15 H_c15 . . . 151.3(17) ?
C2 C15 C6 . . . 91.5(4) ?
C2 C15 C11 . . . 30.1(3) ?
C2 C15 C21 . . . 121.6(5) ?
C2 C15 H_c21 . . . 146.8(12) ?
C2 C15 H_c15 . . . 120.3(17) ?
C6 C15 C11 . . . 121.6(3) ?
C6 C15 C21 . . . 30.1(3) ?
C6 C15 H_c21 . . . 55.3(12) ?
C6 C15 H_c15 . . . 148.0(16) ?
C11 C15 C21 . . . 151.7(4) ?
C11 C15 H_c21 . . . 176.8(11) ?
C11 C15 H_c15 . . . 90.3(16) ?
C21 C15 H_c21 . . . 25.2(12) ?
C21 C15 H_c15 . . . 117.9(17) ?
H_c21 C15 H_c15 . . . 93(2) ?
N3 C16 C4 . . . 74.0(2) ?
N3 C16 C5 . . . 94.6(3) ?
N3 C16 C7 . . . 112.5(3) ?
N3 C16 C13 . . . 141.3(4) ?
N3 C16 C24 . . . 26.52(19) ?
N3 C16 H_c13 . . . 169.9(11) ?
C4 C16 C5 . . . 28.7(3) ?
C4 C16 C7 . . . 159.1(2) ?
C4 C16 C13 . . . 141.6(4) ?
C4 C16 C24 . . . 98.2(3) ?
C4 C16 H_c13 . . . 116.1(10) ?
C5 C16 C7 . . . 152.9(4) ?
C5 C16 C13 . . . 124.1(5) ?
C5 C16 C24 . . . 121.0(4) ?
C5 C16 H_c13 . . . 95.2(11) ?
C7 C16 C13 . . . 28.8(3) ?
C7 C16 C24 . . . 86.1(3) ?
C7 C16 H_c13 . . . 57.7(11) ?
C13 C16 C24 . . . 114.8(4) ?
C13 C16 H_c13 . . . 29.0(11) ?
C24 C16 H_c13 . . . 143.8(11) ?
O2 C17 N4 . . . 74.3(4) ?
O2 C17 C20 . . . 37.2(3) ?
O2 C17 C22 . . . 37.4(2) ?
O2 C17 H_c17 . . . 169(2) ?
N4 C17 C20 . . . 111.4(5) ?
N4 C17 C22 . . . 36.8(3) ?
N4 C17 H_c17 . . . 116(2) ?
C20 C17 C22 . . . 74.6(4) ?
C20 C17 H_c17 . . . 132(2) ?
C22 C17 H_c17 . . . 153(2) ?
C3 C18 C5 . . . 60.4(2) ?
C3 C18 C10 . . . 90.3(4) ?
C3 C18 C14 . . . 30.1(3) ?
C3 C18 C20 . . . 59.8(2) ?
C3 C18 H_c10 . . . 114.0(13) ?
C3 C18 H_c18 . . . 143(2) ?
C5 C18 C10 . . . 29.9(3) ?
C5 C18 C14 . . . 90.5(4) ?
C5 C18 C20 . . . 120.2(3) ?
C5 C18 H_c10 . . . 53.6(13) ?
C5 C18 H_c18 . . . 157(2) ?
C10 C18 C14 . . . 120.4(5) ?
C10 C18 C20 . . . 150.1(5) ?
C10 C18 H_c10 . . . 23.7(13) ?
C10 C18 H_c18 . . . 127(2) ?
C14 C18 C20 . . . 29.8(3) ?
C14 C18 H_c10 . . . 144.0(14) ?
C14 C18 H_c18 . . . 113(2) ?
C20 C18 H_c10 . . . 173.6(14) ?
C20 C18 H_c18 . . . 83(2) ?
H_c10 C18 H_c18 . . . 103(2) ?
O1 C19 N1 . . . 115.4(5) ?
O1 C19 C11 . . . 38.2(2) ?
O1 C19 C12 . . . 75.4(3) ?
O1 C19 H_c19 . . . 114.3(18) ?
N1 C19 C11 . . . 77.2(4) ?
N1 C19 C12 . . . 40.0(3) ?
N1 C19 H_c19 . . . 130.2(18) ?
C11 C19 C12 . . . 37.2(2) ?
C11 C19 H_c19 . . . 152.5(17) ?
C12 C19 H_c19 . . . 170.2(17) ?
O2 C20 N4 . . . 71.6(3) ?
O2 C20 C3 . . . 149.2(3) ?
O2 C20 C14 . . . 119.5(4) ?
O2 C20 C17 . . . 106.5(4) ?
O2 C20 C18 . . . 91.1(3) ?
O2 C20 C22 . . . 38.5(3) ?
O2 C20 H_c17 . . . 126.6(13) ?
N4 C20 C3 . . . 139.2(3) ?
N4 C20 C14 . . . 168.8(5) ?
N4 C20 C17 . . . 34.9(3) ?
N4 C20 C18 . . . 162.6(3) ?
N4 C20 C22 . . . 33.1(3) ?
N4 C20 H_c17 . . . 55.0(12) ?
C3 C20 C14 . . . 29.7(3) ?
C3 C20 C17 . . . 104.3(4) ?
C3 C20 C18 . . . 58.1(2) ?
C3 C20 C22 . . . 172.3(3) ?
C3 C20 H_c17 . . . 84.2(12) ?
C14 C20 C17 . . . 134.0(6) ?
C14 C20 C18 . . . 28.4(3) ?
C14 C20 C22 . . . 158.0(5) ?
C14 C20 H_c17 . . . 113.9(13) ?
C17 C20 C18 . . . 162.4(5) ?
C17 C20 C22 . . . 68.0(4) ?
C17 C20 H_c17 . . . 20.1(12) ?
C18 C20 C22 . . . 129.6(4) ?
C18 C20 H_c17 . . . 142.3(13) ?
C22 C20 H_c17 . . . 88.1(13) ?
C2 C21 C6 . . . 91.0(3) ?
C2 C21 C8 . . . 122.0(3) ?
C2 C21 C9 . . . 60.5(2) ?
C2 C21 C15 . . . 29.2(3) ?
C2 C21 H_c21 . . . 145(2) ?
C2 C21 H_c15 . . . 54.7(9) ?
C6 C21 C8 . . . 31.0(2) ?
C6 C21 C9 . . . 30.5(2) ?
C6 C21 C15 . . . 120.2(4) ?
C6 C21 H_c21 . . . 124(2) ?
C6 C21 H_c15 . . . 145.7(9) ?
C8 C21 C9 . . . 61.5(2) ?
C8 C21 C15 . . . 151.2(4) ?
C8 C21 H_c21 . . . 93(2) ?
C8 C21 H_c15 . . . 176.6(9) ?
C9 C21 C15 . . . 89.7(3) ?
C9 C21 H_c21 . . . 154(2) ?
C9 C21 H_c15 . . . 115.2(9) ?
C15 C21 H_c21 . . . 116(2) ?
C15 C21 H_c15 . . . 25.5(9) ?
H_c21 C21 H_c15 . . . 91(2) ?
O2 C22 N4 . . . 117.5(7) ?
O2 C22 C17 . . . 76.1(4) ?
O2 C22 C20 . . . 38.8(3) ?
O2 C22 H_c22 . . . 114(2) ?
N4 C22 C17 . . . 41.4(3) ?
N4 C22 C20 . . . 78.7(5) ?
N4 C22 H_c22 . . . 128(2) ?
C17 C22 C20 . . . 37.3(2) ?
C17 C22 H_c22 . . . 170(2) ?
C20 C22 H_c22 . . . 153(2) ?
S1 C23 N2 . . . 40.30(18) ?
S1 C23 N3 . . . 40.09(13) ?
S1 C23 C7 . . . 161.3(3) ?
S1 C23 C8 . . . 166.6(4) ?
S1 C23 C24 . . . 72.5(3) ?
N2 C23 N3 . . . 80.4(2) ?
N2 C23 C7 . . . 157.7(3) ?
N2 C23 C8 . . . 126.5(4) ?
N2 C23 C24 . . . 112.8(4) ?
N3 C23 C7 . . . 121.5(3) ?
N3 C23 C8 . . . 152.9(4) ?
N3 C23 C24 . . . 32.4(2) ?
C7 C23 C8 . . . 31.4(3) ?
C7 C23 C24 . . . 89.1(3) ?
C8 C23 C24 . . . 120.5(5) ?
S1 C24 N2 . . . 40.14(12) ?
S1 C24 N3 . . . 40.4(2) ?
S1 C24 C8 . . . 101.8(2) ?
S1 C24 C13 . . . 162.3(2) ?
S1 C24 C16 . . . 165.6(3) ?
S1 C24 C23 . . . 72.3(3) ?
N2 C24 N3 . . . 80.6(3) ?
N2 C24 C8 . . . 61.71(18) ?
N2 C24 C13 . . . 122.4(2) ?
N2 C24 C16 . . . 154.1(3) ?
N2 C24 C23 . . . 32.2(2) ?
N3 C24 C8 . . . 142.3(4) ?
N3 C24 C13 . . . 156.8(4) ?
N3 C24 C16 . . . 125.3(4) ?
N3 C24 C23 . . . 112.7(4) ?
C8 C24 C13 . . . 60.8(2) ?
C8 C24 C16 . . . 92.4(3) ?
C8 C24 C23 . . . 29.6(3) ?
C13 C24 C16 . . . 31.6(2) ?
C13 C24 C23 . . . 90.3(3) ?
C16 C24 C23 . . . 122.0(4) ?
C5 H_c10 C10 . . . 37(2) ?
C5 H_c10 C18 . . . 74.0(12) ?
C5 H_c10 H_c18 . . . 98.5(17) ?
C5 H_c10 H_c13 . . . 73.0(16) ?
C10 H_c10 C18 . . . 36.7(16) ?
C10 H_c10 H_c18 . . . 61(2) ?
C10 H_c10 H_c13 . . . 103(3) ?
C18 H_c10 H_c18 . . . 24.5(12) ?
C18 H_c10 H_c13 . . . 131.2(18) ?
H_c18 H_c10 H_c13 . . . 144(2) ?
N4 H_c17 C17 . . . 37.7(18) ?
N4 H_c17 C20 . . . 65.3(15) ?
N4 H_c17 H_c3 . . . 134(2) ?
C17 H_c17 C20 . . . 27.6(13) ?
C17 H_c17 H_c3 . . . 96(2) ?
C20 H_c17 H_c3 . . . 68.9(14) ?
O2 H_c22 N4 . . . 74.5(18) ?
O2 H_c22 C22 . . . 42.5(19) ?
N4 H_c22 C22 . . . 32.0(18) ?
O2 H_c18 C10 . . . 135(2) ?
O2 H_c18 C14 . . . 65.6(10) ?
O2 H_c18 C18 . . . 105(2) ?
O2 H_c18 H_c10 . . . 157(2) ?
C10 H_c18 C14 . . . 69.7(16) ?
C10 H_c18 C18 . . . 30.6(14) ?
C10 H_c18 H_c10 . . . 21.9(11) ?
C14 H_c18 C18 . . . 39.1(15) ?
C14 H_c18 H_c10 . . . 92(2) ?
C18 H_c18 H_c10 . . . 53(2) ?
C3 H_c3 C4 . . . 35.0(14) ?
C3 H_c3 C14 . . . 35.2(17) ?
C3 H_c3 H_c17 . . . 118(3) ?
C3 H_c3 H_c4 . . . 59(2) ?
C4 H_c3 C14 . . . 70.2(11) ?
C4 H_c3 H_c17 . . . 153(2) ?
C4 H_c3 H_c4 . . . 23.6(14) ?
C14 H_c3 H_c17 . . . 83.4(18) ?
C14 H_c3 H_c4 . . . 93.8(19) ?
H_c17 H_c3 H_c4 . . . 177(3) ?
C3 H_c4 C4 . . . 45(2) ?
C3 H_c4 C5 . . . 76(2) ?
C3 H_c4 H_c3 . . . 27.6(12) ?
C4 H_c4 C5 . . . 30.8(18) ?
C4 H_c4 H_c3 . . . 73(3) ?
C5 H_c4 H_c3 . . . 103(3) ?
N1 H_c12 C11 . . . 64.2(16) ?
N1 H_c12 C12 . . . 31.7(19) ?
N1 H_c12 H_c1 . . . 134(2) ?
C11 H_c12 C12 . . . 32.7(15) ?
C11 H_c12 H_c1 . . . 69.8(15) ?
C12 H_c12 H_c1 . . . 102(3) ?
O1 H_c19 N1 . . . 66.4(13) ?
O1 H_c19 N2 . . 2_544 161.8(18) ?
O1 H_c19 C19 . . . 38.3(13) ?
N1 H_c19 N2 . . 2_544 126.7(14) ?
N1 H_c19 C19 . . . 28.1(11) ?
N2 H_c19 C19 2_544 . . 153(2) ?
C1 H_c9 C6 . . . 70.4(13) ?
C1 H_c9 C9 . . . 32.2(12) ?
C1 H_c9 H_c1 . . . 23.5(10) ?
C1 H_c9 H_c7 . . . 127.1(17) ?
C6 H_c9 C9 . . . 38.2(12) ?
C6 H_c9 H_c1 . . . 93.9(18) ?
C6 H_c9 H_c7 . . . 74.8(14) ?
C9 H_c9 H_c1 . . . 55.7(18) ?
C9 H_c9 H_c7 . . . 103(2) ?
H_c1 H_c9 H_c7 . . . 139.1(17) ?
C1 H_c1 C2 . . . 35.7(17) ?
C1 H_c1 C9 . . . 36.3(14) ?
C1 H_c1 H_c12 . . . 117(3) ?
C1 H_c1 H_c9 . . . 60(2) ?
C2 H_c1 C9 . . . 71.9(11) ?
C2 H_c1 H_c12 . . . 81.2(18) ?
C2 H_c1 H_c9 . . . 96.1(14) ?
C9 H_c1 H_c12 . . . 153(2) ?
C9 H_c1 H_c9 . . . 24.2(10) ?
H_c12 H_c1 H_c9 . . . 177(2) ?
C7 H_c13 C13 . . . 33.1(12) ?
C7 H_c13 C16 . . . 69.4(14) ?
C7 H_c13 H_c10 . . . 129.8(19) ?
C7 H_c13 H_c7 . . . 26.3(12) ?
C13 H_c13 C16 . . . 36.3(12) ?
C13 H_c13 H_c10 . . . 103(2) ?
C13 H_c13 H_c7 . . . 59(2) ?
C16 H_c13 H_c10 . . . 71.9(14) ?
C16 H_c13 H_c7 . . . 96(2) ?
H_c10 H_c13 H_c7 . . . 146.2(19) ?
C6 H_c21 C15 . . . 72.8(11) ?
C6 H_c21 C21 . . . 34.2(17) ?
C6 H_c21 H_c15 . . . 98.9(15) ?
C15 H_c21 C21 . . . 38.6(14) ?
C15 H_c21 H_c15 . . . 26.1(10) ?
C21 H_c21 H_c15 . . . 65(2) ?
O1 H_c15 C2 . . . 63.8(8) ?
O1 H_c15 C15 . . . 98.8(19) ?
O1 H_c15 C21 . . . 135.4(17) ?
O1 H_c15 H_c21 . . . 160(2) ?
C2 H_c15 C15 . . . 35.1(11) ?
C2 H_c15 C21 . . . 71.7(13) ?
C2 H_c15 H_c21 . . . 96.3(18) ?
C15 H_c15 C21 . . . 36.6(13) ?
C15 H_c15 H_c21 . . . 61.1(19) ?
C21 H_c15 H_c21 . . . 24.6(10) ?
C7 H_c7 C8 . . . 32.7(16) ?
C7 H_c7 C13 . . . 37.4(13) ?
C7 H_c7 H_c9 . . . 95(3) ?
C7 H_c7 H_c13 . . . 64(2) ?
C8 H_c7 C13 . . . 70.1(12) ?
C8 H_c7 H_c9 . . . 68.1(15) ?
C8 H_c7 H_c13 . . . 96.9(16) ?
C13 H_c7 H_c9 . . . 125.0(18) ?
C13 H_c7 H_c13 . . . 26.8(11) ?
H_c9 H_c7 H_c13 . . . 141.5(18) ?

loop_
_geom_bond_atom_site_label_1
_geom_bond_atom_site_label_2
_geom_bond_site_symmetry_1
_geom_bond_site_symmetry_2
_geom_bond_distance
_geom_bond_publ_flag
S1 N2 . . 1.614(3) ?
S1 N3 . . 1.614(4) ?
S1 C23 . . 2.382(5) ?
S1 C24 . . 2.385(6) ?
O1 N1 . . 2.227(4) ?
O1 C2 . . 2.425(6) ?
O1 C11 . . 1.388(7) ?
O1 C12 . . 2.201(6) ?
O1 C19 . . 1.355(5) ?
O1 H_c19 . . 1.99(4) ?
O1 H_c15 . . 2.48(3) ?
O2 N4 . . 2.233(5) ?
O2 C14 . . 2.443(6) ?
O2 C17 . . 2.168(7) ?
O2 C20 . . 1.367(7) ?
O2 C22 . . 1.358(7) ?
O2 H_c22 . . 1.83(4) ?
O2 H_c18 . . 2.43(4) ?
N1 C11 . . 2.264(6) ?
N1 C12 . . 1.397(7) ?
N1 C19 . . 1.279(7) ?
N1 H_c12 . . 2.15(6) ?
N1 H_c19 . . 2.07(4) ?
N2 N3 . . 2.481(5) ?
N2 C8 . . 2.467(6) ?
N2 C23 . . 1.336(7) ?
N2 C24 . . 2.313(6) ?
N2 H_c19 . 2_554 2.46(4) ?
N3 C16 . . 2.473(7) ?
N3 C23 . . 2.325(5) ?
N3 C24 . . 1.353(6) ?
N4 C17 . . 1.383(7) ?
N4 C20 . . 2.250(6) ?
N4 C22 . . 1.254(9) ?
N4 H_c17 . . 2.03(5) ?
N4 H_c22 . . 1.85(5) ?
C1 C2 . . 1.396(8) ?
C1 C6 . . 2.405(6) ?
C1 C9 . . 1.383(7) ?
C1 C11 . . 2.461(8) ?
C1 C15 . . 2.381(8) ?
C1 H_c9 . . 2.13(4) ?
C1 H_c1 . . 0.98(3) ?
C2 C9 . . 2.415(8) ?
C2 C11 . . 1.445(6) ?
C2 C15 . . 1.375(6) ?
C2 C21 . . 2.397(6) ?
C2 H_c1 . . 2.07(4) ?
C2 H_c15 . . 2.06(3) ?
C3 C4 . . 1.392(7) ?
C3 C5 . . 2.421(6) ?
C3 C14 . . 1.382(8) ?
C3 C18 . . 2.402(8) ?
C3 C20 . . 2.447(8) ?
C3 H_c3 . . 1.01(3) ?
C3 H_c4 . . 1.86(5) ?
C4 C5 . . 1.386(6) ?
C4 C10 . . 2.391(8) ?
C4 C14 . . 2.399(8) ?
C4 C16 . . 2.486(6) ?
C4 H_c3 . . 2.09(3) ?
C4 H_c4 . . 0.88(6) ?
C5 C10 . . 1.402(8) ?
C5 C16 . . 1.479(6) ?
C5 C18 . . 2.410(8) ?
C5 H_c10 . . 2.02(4) ?
C5 H_c4 . . 2.06(5) ?
C6 C8 . . 1.491(6) ?
C6 C9 . . 1.393(6) ?
C6 C15 . . 2.393(8) ?
C6 C21 . . 1.389(8) ?
C6 H_c9 . . 2.04(4) ?
C6 H_c21 . . 2.06(4) ?
C7 C8 . . 1.369(8) ?
C7 C13 . . 1.417(7) ?
C7 C16 . . 2.449(6) ?
C7 C23 . . 2.366(8) ?
C7 H_c13 . . 2.21(4) ?
C7 H_c7 . . 1.09(4) ?
C8 C13 . . 2.451(8) ?
C8 C21 . . 2.500(8) ?
C8 C23 . . 1.426(6) ?
C8 C24 . . 2.488(5) ?
C8 H_c7 . . 2.15(5) ?
C9 C21 . . 2.398(8) ?
C9 H_c9 . . 1.01(4) ?
C9 H_c1 . . 2.04(3) ?
C10 C14 . . 2.400(6) ?
C10 C18 . . 1.366(7) ?
C10 H_c10 . . 0.92(4) ?
C10 H_c18 . . 2.15(5) ?
C11 C12 . . 1.367(6) ?
C11 C15 . . 2.459(6) ?
C11 C19 . . 2.172(8) ?
C11 H_c12 . . 2.11(5) ?
C12 C19 . . 2.109(9) ?
C12 H_c12 . . 1.01(5) ?
C13 C16 . . 1.360(7) ?
C13 C24 . . 2.353(8) ?
C13 H_c13 . . 1.11(5) ?
C13 H_c7 . . 2.12(3) ?
C14 C18 . . 1.399(6) ?
C14 C20 . . 1.460(6) ?
C14 H_c18 . . 2.04(5) ?
C14 H_c3 . . 2.08(4) ?
C15 C21 . . 1.371(7) ?
C15 H_c21 . . 1.97(3) ?
C15 H_c15 . . 0.99(4) ?
C16 C24 . . 1.432(8) ?
C16 H_c13 . . 2.08(4) ?
C17 C20 . . 1.339(7) ?
C17 C22 . . 2.048(11) ?
C17 H_c17 . . 0.99(5) ?
C18 C20 . . 2.499(6) ?
C18 H_c10 . . 1.99(3) ?
C18 H_c18 . . 1.04(5) ?
C19 H_c19 . . 1.00(4) ?
C20 C22 . . 2.129(9) ?
C20 H_c17 . . 2.14(4) ?
C21 H_c21 . . 0.94(3) ?
C21 H_c15 . . 2.03(4) ?
C22 H_c22 . . 0.80(5) ?
C23 C24 . . 1.439(6) ?
H_c10 H_c18 . . 2.44(6) ?
H_c10 H_c13 . . 2.43(5) ?
H_c17 H_c3 . . 2.47(5) ?
H_c3 H_c4 . . 2.18(6) ?
H_c12 H_c1 . . 2.49(6) ?
H_c9 H_c1 . . 2.43(5) ?
H_c9 H_c7 . . 2.48(5) ?
H_c13 H_c7 . . 2.45(5) ?
H_c21 H_c15 . . 2.25(5) ?

loop_
_geom_hbond_atom_site_label_D
_geom_hbond_atom_site_label_H
_geom_hbond_atom_site_label_A
_geom_hbond_site_symmetry_D
_geom_hbond_site_symmetry_H
_geom_hbond_site_symmetry_A
_geom_hbond_distance_DH
_geom_hbond_distance_HA
_geom_hbond_distance_DA
_geom_hbond_angle_DHA
_geom_hbond_publ_flag
C18 H_c18 O2 . . . 1.04(5) 2.43(4) 2.872(6) 105(2) ?
C19 H_c19 N2 . . 2_544 1.00(4) 2.46(4) 3.388(7) 153(2) ?
C15 H_c15 O1 . . . 0.99(4) 2.48(3) 2.808(6) 98.8(19) ?

loop_
_geom_torsion_atom_site_label_1
_geom_torsion_atom_site_label_2
_geom_torsion_atom_site_label_3
_geom_torsion_atom_site_label_4
_geom_torsion_site_symmetry_1
_geom_torsion_site_symmetry_2
_geom_torsion_site_symmetry_3
_geom_torsion_site_symmetry_4
_geom_torsion
_geom_torsion_publ_flag
? ? ? ? ? ? ? ? ? ?

loop_
_restr_angle_atom_site_label_1
_restr_angle_site_symmetry_1
_restr_angle_atom_site_label_2
_restr_angle_site_symmetry_2
_restr_angle_atom_site_label_3
_restr_angle_site_symmetry_3
_restr_angle_target
_restr_angle_target_weight_param
? ? ? ? ? ? ? ?

loop_
_restr_distance_atom_site_label_1
_restr_distance_site_symmetry_1
_restr_distance_atom_site_label_2
_restr_distance_site_symmetry_2
_restr_distance_target
_restr_distance_target_weight_param
? ? ? ? ? ?

loop_
_restr_equal_angle_atom_site_label_1
_restr_equal_angle_site_symmetry_1
_restr_equal_angle_atom_site_label_2
_restr_equal_angle_site_symmetry_2
_restr_equal_angle_atom_site_label_3
_restr_equal_angle_site_symmetry_3
_restr_equal_angle_class_class_id
_restr_equal_angle_class_target_weight_param
? ? ? ? ? ? ? ?

loop_
_restr_equal_distance_atom_site_label_1
_restr_equal_distance_site_symmetry_1
_restr_equal_distance_atom_site_label_2
_restr_equal_distance_site_symmetry_2
_restr_equal_distance_class_class_id
_restr_equal_distance_class_target_weight_param
? ? ? ? ? ?

loop_
_restr_equal_torsion_atom_site_label_1
_restr_equal_torsion_site_symmetry_1
_restr_equal_torsion_atom_site_label_2
_restr_equal_torsion_site_symmetry_2
_restr_equal_torsion_atom_site_label_3
_restr_equal_torsion_site_symmetry_3
_restr_equal_torsion_atom_site_label_4
_restr_equal_torsion_site_symmetry_4
_restr_equal_torsion_class_class_id
_restr_equal_torsion_class_target_weight_param
? ? ? ? ? ? ? ? ? ?

loop_
_restr_torsion_atom_site_label_1
_restr_torsion_site_symmetry_1
_restr_torsion_atom_site_label_2
_restr_torsion_site_symmetry_2
_restr_torsion_atom_site_label_3
_restr_torsion_site_symmetry_3
_restr_torsion_atom_site_label_4
_restr_torsion_site_symmetry_4
_restr_torsion_angle_target
_restr_torsion_weight_param
? ? ? ? ? ? ? ? ? ?

loop_
_twin_individual_id
_twin_individual_mass_fraction_refined
_twin_individual_twin_matrix_11
_twin_individual_twin_matrix_12
_twin_individual_twin_matrix_13
_twin_individual_twin_matrix_21
_twin_individual_twin_matrix_22
_twin_individual_twin_matrix_23
_twin_individual_twin_matrix_31
_twin_individual_twin_matrix_32
_twin_individual_twin_matrix_33
? ? ? ? ? ? ? ? ? ? ?

loop_
_jana_atom_site_adp_c_label
_jana_atom_site_adp_c_type_symbol
_jana_atom_site_adp_c_111
_jana_atom_site_adp_c_112
_jana_atom_site_adp_c_113
_jana_atom_site_adp_c_122
_jana_atom_site_adp_c_123
_jana_atom_site_adp_c_133
_jana_atom_site_adp_c_222
_jana_atom_site_adp_c_223
_jana_atom_site_adp_c_233
_jana_atom_site_adp_c_333
? ? ? ? ? ? ? ? ? ? ? ?

loop_
_jana_atom_site_adp_d_label
_jana_atom_site_adp_d_type_symbol
_jana_atom_site_adp_d_1111
_jana_atom_site_adp_d_1112
_jana_atom_site_adp_d_1113
_jana_atom_site_adp_d_1122
_jana_atom_site_adp_d_1123
_jana_atom_site_adp_d_1133
_jana_atom_site_adp_d_1222
_jana_atom_site_adp_d_1223
_jana_atom_site_adp_d_1233
_jana_atom_site_adp_d_1333
_jana_atom_site_adp_d_2222
_jana_atom_site_adp_d_2223
_jana_atom_site_adp_d_2233
_jana_atom_site_adp_d_2333
_jana_atom_site_adp_d_3333
? ? ? ? ? ? ? ? ? ? ? ? ? ? ? ? ?

loop_
_jana_atom_site_adp_e_label
_jana_atom_site_adp_e_type_symbol
_jana_atom_site_adp_e_11111
_jana_atom_site_adp_e_11112
_jana_atom_site_adp_e_11113
_jana_atom_site_adp_e_11122
_jana_atom_site_adp_e_11123
_jana_atom_site_adp_e_11133
_jana_atom_site_adp_e_11222
_jana_atom_site_adp_e_11223
_jana_atom_site_adp_e_11233
_jana_atom_site_adp_e_11333
_jana_atom_site_adp_e_12222
_jana_atom_site_adp_e_12223
_jana_atom_site_adp_e_12233
_jana_atom_site_adp_e_12333
_jana_atom_site_adp_e_13333
_jana_atom_site_adp_e_22222
_jana_atom_site_adp_e_22223
_jana_atom_site_adp_e_22233
_jana_atom_site_adp_e_22333
_jana_atom_site_adp_e_23333
_jana_atom_site_adp_e_33333
? ? ? ? ? ? ? ? ? ? ? ? ? ? ? ? ? ? ? ? ? ? ?

loop_
_jana_atom_site_adp_f_label
_jana_atom_site_adp_f_type_symbol
_jana_atom_site_adp_f_111111
_jana_atom_site_adp_f_111112
_jana_atom_site_adp_f_111113
_jana_atom_site_adp_f_111122
_jana_atom_site_adp_f_111123
_jana_atom_site_adp_f_111133
_jana_atom_site_adp_f_111222
_jana_atom_site_adp_f_111223
_jana_atom_site_adp_f_111233
_jana_atom_site_adp_f_111333
_jana_atom_site_adp_f_112222
_jana_atom_site_adp_f_112223
_jana_atom_site_adp_f_112233
_jana_atom_site_adp_f_112333
_jana_atom_site_adp_f_113333
_jana_atom_site_adp_f_122222
_jana_atom_site_adp_f_122223
_jana_atom_site_adp_f_122233
_jana_atom_site_adp_f_122333
_jana_atom_site_adp_f_123333
_jana_atom_site_adp_f_133333
_jana_atom_site_adp_f_222222
_jana_atom_site_adp_f_222223
_jana_atom_site_adp_f_222233
_jana_atom_site_adp_f_222333
_jana_atom_site_adp_f_223333
_jana_atom_site_adp_f_233333
_jana_atom_site_adp_f_333333
? ? ? ? ? ? ? ? ? ? ? ? ? ? ? ? ? ? ? ? ? ? ? ? ? ? ? ? ? ?

loop_
_publcif_info_tables.block_id
_publcif_info_tables.reference_item
{707a93c5-fceb-4405-8dca-6526d651b670} '_publcif_info_datablock.publ_exptl'

loop_
_publcif_info_cif.paper_type
CB

loop_
_publcif_info_datablock.id
_publcif_info_datablock.publ_exptl
_publcif_info_datablock.publ_geom
_publcif_info_datablock.structure
{707a93c5-fceb-4405-8dca-6526d651b670} ? ? ?
{2a44769c-607f-4685-9331-15753b62d2c4} y y y
{549efe8f-5e33-4c11-abd3-b2cf54ba8600} ? ? ?
{2de40a35-0dfd-466f-b930-700923cb4f9e} y y y

loop_
_publcif_info_exptl_table_extra_item
sin_theta_over_lambda_max

loop_
_publcif_info_exptl_table_header_item
?

_cod_database_fobs_code 2108959
